data_2013081
loop_
_publ_author_name
'Paix\~ao, Jos\'e Ant\'onio'
'Ramos Silva, Manuela'
'Matos Beja, Ana'
'Sobral, Ab\'ilio J. F. N.'
'Lopes, Susana H.'
'Rocha Gonsalves, A. M. d'A.'

_publ_section_title
;
 Ethyl 3,5-dimethyl-4-phenyl-1<i>H</i>-pyrrole-2-carboxylate
;
_journal_issue 12
_journal_name_full 'Acta Crystallographica Section C'
_journal_page_first o721
_journal_page_last o723
_journal_paper_doi 10.1107/S0108270102020656
_journal_volume 58
_journal_year 2002
_chemical_formula_moiety 'C15 H17 N O2'
_chemical_formula_sum 'C15 H17 N O2'
_chemical_formula_weight 243.30
_chemical_name_systematic
;
Ethyl 3,5-dimethyl-4-phenyl-1H-pyrrole-2-carboxylate
;
_space_group_IT_number 14
_symmetry_cell_setting monoclinic
_symmetry_space_group_name_Hall '-P 2ybc'
_symmetry_space_group_name_H-M 'P 1 21/c 1'
_atom_sites_solution_hydrogens geom
_atom_sites_solution_primary direct
_atom_sites_solution_secondary difmap
_audit_creation_method SHELXL97
_cell_angle_alpha 90
_cell_angle_beta 102.887(8)
_cell_angle_gamma 90
_cell_formula_units_Z 4
_cell_length_a 11.3160(13)
_cell_length_b 6.744(2)
_cell_length_c 18.4091(15)
_cell_measurement_reflns_used 25
_cell_measurement_temperature 293(2)
_cell_measurement_theta_max 25.57
_cell_measurement_theta_min 13.31
_cell_volume 1369.5(5)
_computing_cell_refinement 'CAD-4 Software'
_computing_data_collection 'CAD-4 Software (Enraf-Nonius, 1989)'
_computing_data_reduction 'HELENA (Spek, 1997)'
_computing_molecular_graphics 'ORTEPII (Johnson, 1976)'
_computing_publication_material SHELXL97
_computing_structure_refinement 'SHELXL97 (Sheldrick, 1997)'
_computing_structure_solution 'SHELXS97 (Sheldrick, 1997)'
_diffrn_ambient_temperature 293(2)
_diffrn_measured_fraction_theta_full 0.960
_diffrn_measured_fraction_theta_max 0.961
_diffrn_measurement_device_type 'Enraf-Nonius MACH3'
_diffrn_measurement_method \w/2\q
_diffrn_radiation_monochromator graphite
_diffrn_radiation_source 'fine-focus sealed tube'
_diffrn_radiation_type CuK\a
_diffrn_radiation_wavelength 1.5418
_diffrn_reflns_av_R_equivalents 0.018
_diffrn_reflns_av_sigmaI/netI 0.019
_diffrn_reflns_limit_h_max 13
_diffrn_reflns_limit_h_min -13
_diffrn_reflns_limit_k_max 7
_diffrn_reflns_limit_k_min 0
_diffrn_reflns_limit_l_max 22
_diffrn_reflns_limit_l_min -22
_diffrn_reflns_number 5053
_diffrn_reflns_theta_full 72.32
_diffrn_reflns_theta_max 72.32
_diffrn_reflns_theta_min 4.00
_diffrn_standards_decay_% 4
_diffrn_standards_interval_time 180
_diffrn_standards_number 3
_exptl_absorpt_coefficient_mu 0.625
_exptl_absorpt_correction_T_max 0.911
_exptl_absorpt_correction_T_min 0.751
_exptl_absorpt_correction_type '\y scan'
_exptl_absorpt_process_details '(North et al., 1968)'
_exptl_crystal_colour colourless
_exptl_crystal_density_diffrn 1.180
_exptl_crystal_density_meas ?
_exptl_crystal_density_method 'not measured'
_exptl_crystal_description block
_exptl_crystal_F_000 520
_exptl_crystal_size_max 0.25
_exptl_crystal_size_mid 0.20
_exptl_crystal_size_min 0.15
_refine_diff_density_max 0.57
_refine_diff_density_min -0.31
_refine_ls_extinction_method none
_refine_ls_goodness_of_fit_ref 1.074
_refine_ls_hydrogen_treatment mixed
_refine_ls_matrix_type full
_refine_ls_number_parameters 170
_refine_ls_number_reflns 2606
_refine_ls_number_restraints 0
_refine_ls_restrained_S_all 1.074
_refine_ls_R_factor_all 0.062
_refine_ls_R_factor_gt 0.054
_refine_ls_shift/su_max <0.001
_refine_ls_shift/su_mean 0.000
_refine_ls_structure_factor_coef Fsqd
_refine_ls_weighting_details 'calc w = 1/[\s^2^(Fo^2^)+(0.0953P)^2^+0.3261P] where P=(Fo^2^+2Fc^2^)/3'
_refine_ls_weighting_scheme calc
_refine_ls_wR_factor_gt 0.158
_refine_ls_wR_factor_ref 0.169
_reflns_number_gt 2215
_reflns_number_total 2606
_reflns_threshold_expression I>2\s(I)
_cod_data_source_file ln1155.cif
_cod_data_source_block I
_cod_depositor_comments
;
The following automatic conversions were performed:

'_exptl_crystal_density_meas' value 'not measured' was changed to '?'
- the value is perceived as not measured.

Automatic conversion script
Id: cif_fix_values 3008 2015-01-20 13:52:24Z robertas 
;
_cod_original_sg_symbol_H-M 'P 21/c'
_cod_database_code 2013081
_cod_database_fobs_code 2013081

loop_
_symmetry_equiv_pos_as_xyz
'x, y, z'
'-x, y+1/2, -z+1/2'
'-x, -y, -z'
'x, -y-1/2, z-1/2'

loop_
_atom_site_label
_atom_site_fract_x
_atom_site_fract_y
_atom_site_fract_z
_atom_site_U_iso_or_equiv
_atom_site_adp_type
_atom_site_calc_flag
_atom_site_refinement_flags
_atom_site_occupancy
_atom_site_disorder_assembly
_atom_site_disorder_group
_atom_site_type_symbol
O1 0.08411(13) 0.7753(2) 0.01941(7) 0.0628(4) Uani d . 1 . . O
N1 0.07943(13) 1.0948(2) 0.11493(8) 0.0480(4) Uani d . 1 . . N
H1 0.026(2) 1.109(4) 0.0729(14) 0.074(7) Uiso d . 1 . . H
O2 0.24911(13) 0.6564(2) 0.09765(7) 0.0655(4) Uani d . 1 . . O
C2 0.16045(14) 0.9405(3) 0.13282(9) 0.0459(4) Uani d . 1 . . C
C6 0.15884(16) 0.7862(3) 0.07809(9) 0.0487(4) Uani d . 1 . . C
C3 0.23092(14) 0.9768(3) 0.20347(9) 0.0466(4) Uani d . 1 . . C
C4 0.19098(14) 1.1596(3) 0.22732(9) 0.0450(4) Uani d . 1 . . C
C5 0.09618(14) 1.2275(3) 0.17099(9) 0.0467(4) Uani d . 1 . . C
C10 0.24644(15) 1.2691(3) 0.29571(9) 0.0476(4) Uani d . 1 . . C
C9 0.3244(2) 0.8422(3) 0.24883(11) 0.0649(6) Uani d . 1 . . C
H9A 0.3081 0.7079 0.2323 0.097 Uiso calc R 1 . . H
H9B 0.3215 0.8522 0.3004 0.097 Uiso calc R 1 . . H
H9C 0.4034 0.8802 0.2428 0.097 Uiso calc R 1 . . H
C16 0.02067(19) 1.4105(3) 0.16556(12) 0.0627(5) Uani d . 1 . . C
H16A -0.0030 1.4514 0.1144 0.094 Uiso calc R 1 . . H
H16B 0.0668 1.5142 0.1945 0.094 Uiso calc R 1 . . H
H16C -0.0504 1.3836 0.1843 0.094 Uiso calc R 1 . . H
C11 0.17869(18) 1.3577(3) 0.34084(11) 0.0628(5) Uani d . 1 . . C
H11 0.0950 1.3409 0.3301 0.075 Uiso calc R 1 . . H
C15 0.37183(16) 1.2952(3) 0.31516(11) 0.0587(5) Uani d . 1 . . C
H15 0.4198 1.2357 0.2864 0.070 Uiso calc R 1 . . H
C14 0.42634(19) 1.4074(4) 0.37624(12) 0.0684(6) Uani d . 1 . . C
H14 0.5101 1.4232 0.3880 0.082 Uiso calc R 1 . . H
C13 0.3578(2) 1.4948(4) 0.41925(12) 0.0742(7) Uani d . 1 . . C
H13 0.3944 1.5704 0.4604 0.089 Uiso calc R 1 . . H
C12 0.2339(2) 1.4706(4) 0.40152(12) 0.0762(7) Uani d . 1 . . C
H12 0.1868 1.5309 0.4307 0.091 Uiso calc R 1 . . H
C7 0.2565(2) 0.4987(4) 0.04539(13) 0.0735(6) Uani d . 1 . . C
H7A 0.2629 0.5537 -0.0023 0.088 Uiso calc R 1 . . H
H7B 0.1846 0.4161 0.0377 0.088 Uiso calc R 1 . . H
C8 0.3634(3) 0.3826(5) 0.0771(2) 0.1202(12) Uani d . 1 . . C
H8A 0.4338 0.4662 0.0848 0.180 Uiso calc R 1 . . H
H8B 0.3717 0.2773 0.0435 0.180 Uiso calc R 1 . . H
H8C 0.3555 0.3276 0.1238 0.180 Uiso calc R 1 . . H

loop_
_atom_site_aniso_label
_atom_site_aniso_U_11
_atom_site_aniso_U_22
_atom_site_aniso_U_33
_atom_site_aniso_U_12
_atom_site_aniso_U_13
_atom_site_aniso_U_23
O1 0.0769(9) 0.0572(9) 0.0473(7) 0.0071(7) -0.0008(6) -0.0019(6)
N1 0.0463(7) 0.0484(9) 0.0462(7) 0.0024(6) 0.0033(6) 0.0008(6)
O2 0.0672(8) 0.0633(9) 0.0607(8) 0.0186(7) 0.0032(6) -0.0149(6)
C2 0.0453(8) 0.0457(10) 0.0462(8) 0.0032(7) 0.0088(6) 0.0021(7)
C6 0.0523(9) 0.0458(10) 0.0474(9) 0.0014(7) 0.0097(7) 0.0037(7)
C3 0.0437(8) 0.0486(10) 0.0470(8) 0.0029(7) 0.0092(7) 0.0024(7)
C4 0.0413(8) 0.0483(10) 0.0451(8) 0.0000(7) 0.0092(6) 0.0002(7)
C5 0.0424(8) 0.0463(10) 0.0502(9) 0.0010(7) 0.0075(7) -0.0001(7)
C10 0.0475(9) 0.0471(10) 0.0467(9) 0.0004(7) 0.0076(7) 0.0008(7)
C9 0.0669(12) 0.0657(13) 0.0559(10) 0.0198(10) 0.0006(9) 0.0026(9)
C16 0.0600(11) 0.0551(12) 0.0678(11) 0.0131(9) 0.0034(9) -0.0034(9)
C11 0.0525(10) 0.0774(14) 0.0584(10) 0.0029(9) 0.0124(8) -0.0117(10)
C15 0.0476(9) 0.0678(13) 0.0579(10) -0.0002(8) 0.0061(8) -0.0043(9)
C14 0.0540(11) 0.0789(15) 0.0637(11) -0.0027(10) -0.0055(9) -0.0062(11)
C13 0.0802(14) 0.0731(15) 0.0571(11) 0.0057(12) -0.0106(10) -0.0142(10)
C12 0.0728(13) 0.0924(18) 0.0606(11) 0.0126(12) 0.0092(10) -0.0232(12)
C7 0.0858(14) 0.0633(14) 0.0695(13) 0.0145(11) 0.0136(11) -0.0175(10)
C8 0.126(3) 0.103(2) 0.123(2) 0.047(2) 0.010(2) -0.031(2)

loop_
_atom_type_symbol
_atom_type_description
_atom_type_scat_dispersion_real
_atom_type_scat_dispersion_imag
_atom_type_scat_source
C C 0.0181 0.0091 'International Tables Vol C Tables 4.2.6.8 and 6.1.1.4'
H H 0.0000 0.0000 'International Tables Vol C Tables 4.2.6.8 and 6.1.1.4'
O O 0.0492 0.0322 'International Tables Vol C Tables 4.2.6.8 and 6.1.1.4'
N N 0.0311 0.0180 'International Tables Vol C Tables 4.2.6.8 and 6.1.1.4'

loop_
_geom_angle_atom_site_label_1
_geom_angle_atom_site_label_2
_geom_angle_atom_site_label_3
_geom_angle
_geom_angle_publ_flag
C5 N1 C2 110.27(14) yes
C5 N1 H1 123.5(17) ?
C2 N1 H1 126.2(17) ?
C6 O2 C7 117.20(15) ?
N1 C2 C3 107.67(15) yes
N1 C2 C6 118.22(15) ?
C3 C2 C6 134.08(16) ?
O1 C6 O2 122.66(17) ?
O1 C6 C2 124.09(16) ?
O2 C6 C2 113.24(14) ?
C2 C3 C4 106.73(15) yes
C2 C3 C9 127.02(17) ?
C4 C3 C9 126.08(16) ?
C5 C4 C3 107.56(15) yes
C5 C4 C10 125.57(16) ?
C3 C4 C10 126.62(15) ?
N1 C5 C4 107.76(15) yes
N1 C5 C16 121.19(15) ?
C4 C5 C16 131.05(17) ?
C11 C10 C15 117.31(17) ?
C11 C10 C4 122.77(16) ?
C15 C10 C4 119.84(16) ?
C3 C9 H9A 109.5 ?
C3 C9 H9B 109.5 ?
H9A C9 H9B 109.5 ?
C3 C9 H9C 109.5 ?
H9A C9 H9C 109.5 ?
H9B C9 H9C 109.5 ?
C5 C16 H16A 109.5 ?
C5 C16 H16B 109.5 ?
H16A C16 H16B 109.5 ?
C5 C16 H16C 109.5 ?
H16A C16 H16C 109.5 ?
H16B C16 H16C 109.5 ?
C12 C11 C10 120.81(19) ?
C12 C11 H11 119.6 ?
C10 C11 H11 119.6 ?
C14 C15 C10 121.47(19) ?
C14 C15 H15 119.3 ?
C10 C15 H15 119.3 ?
C13 C14 C15 120.13(19) ?
C13 C14 H14 119.9 ?
C15 C14 H14 119.9 ?
C14 C13 C12 119.6(2) ?
C14 C13 H13 120.2 ?
C12 C13 H13 120.2 ?
C13 C12 C11 120.7(2) ?
C13 C12 H12 119.7 ?
C11 C12 H12 119.7 ?
O2 C7 C8 107.2(2) ?
O2 C7 H7A 110.3 ?
C8 C7 H7A 110.3 ?
O2 C7 H7B 110.3 ?
C8 C7 H7B 110.3 ?
H7A C7 H7B 108.5 ?
C7 C8 H8A 109.5 ?
C7 C8 H8B 109.5 ?
H8A C8 H8B 109.5 ?
C7 C8 H8C 109.5 ?
H8A C8 H8C 109.5 ?
H8B C8 H8C 109.5 ?

loop_
_geom_bond_atom_site_label_1
_geom_bond_atom_site_label_2
_geom_bond_site_symmetry_2
_geom_bond_distance
_geom_bond_publ_flag
O1 C6 . 1.216(2) yes
N1 C5 . 1.347(2) ?
N1 C2 . 1.377(2) ?
N1 H1 . 0.88(3) ?
O2 C6 . 1.332(2) yes
O2 C7 . 1.449(2) ?
C2 C3 . 1.387(2) yes
C2 C6 . 1.446(2) ?
C3 C4 . 1.416(3) yes
C3 C9 . 1.498(2) ?
C4 C5 . 1.393(2) yes
C4 C10 . 1.474(2) ?
C5 C16 . 1.491(3) ?
C10 C11 . 1.385(3) ?
C10 C15 . 1.395(2) ?
C9 H9A . 0.9600 ?
C9 H9B . 0.9600 ?
C9 H9C . 0.9600 ?
C16 H16A . 0.9600 ?
C16 H16B . 0.9600 ?
C16 H16C . 0.9600 ?
C11 C12 . 1.380(3) ?
C11 H11 . 0.9300 ?
C15 C14 . 1.382(3) ?
C15 H15 . 0.9300 ?
C14 C13 . 1.360(3) ?
C14 H14 . 0.9300 ?
C13 C12 . 1.377(3) ?
C13 H13 . 0.9300 ?
C12 H12 . 0.9300 ?
C7 C8 . 1.450(4) yes
C7 H7A . 0.9700 ?
C7 H7B . 0.9700 ?
C8 H8A . 0.9600 ?
C8 H8B . 0.9600 ?
C8 H8C . 0.9600 ?

loop_
_geom_hbond_atom_site_label_D
_geom_hbond_atom_site_label_H
_geom_hbond_atom_site_label_A
_geom_hbond_site_symmetry_A
_geom_hbond_distance_DH
_geom_hbond_distance_HA
_geom_hbond_distance_DA
_geom_hbond_angle_DHA
N1 H1 O1 3_575 0.88(3) 2.02(3) 2.875(2) 164(2)

loop_
_geom_torsion_atom_site_label_1
_geom_torsion_atom_site_label_2
_geom_torsion_atom_site_label_3
_geom_torsion_atom_site_label_4
_geom_torsion
C5 N1 C2 C3 0.40(19)
C5 N1 C2 C6 -177.95(15)
C7 O2 C6 O1 0.5(3)
C7 O2 C6 C2 -178.64(17)
N1 C2 C6 O1 -6.1(3)
C3 C2 C6 O1 176.09(19)
N1 C2 C6 O2 173.02(15)
C3 C2 C6 O2 -4.8(3)
N1 C2 C3 C4 -0.80(19)
C6 C2 C3 C4 177.18(18)
N1 C2 C3 C9 174.65(18)
C6 C2 C3 C9 -7.4(3)
C2 C3 C4 C5 0.91(19)
C9 C3 C4 C5 -174.60(18)
C2 C3 C4 C10 -173.60(16)
C9 C3 C4 C10 10.9(3)
C2 N1 C5 C4 0.18(19)
C2 N1 C5 C16 179.43(16)
C3 C4 C5 N1 -0.67(19)
C10 C4 C5 N1 173.91(15)
C3 C4 C5 C16 -179.82(19)
C10 C4 C5 C16 -5.2(3)
C5 C4 C10 C11 49.1(3)
C3 C4 C10 C11 -137.3(2)
C5 C4 C10 C15 -127.6(2)
C3 C4 C10 C15 45.9(3)
C15 C10 C11 C12 1.4(3)
C4 C10 C11 C12 -175.4(2)
C11 C10 C15 C14 -1.0(3)
C4 C10 C15 C14 175.90(19)
C10 C15 C14 C13 0.3(4)
C15 C14 C13 C12 0.0(4)
C14 C13 C12 C11 0.4(4)
C10 C11 C12 C13 -1.1(4)
C6 O2 C7 C8 177.7(2)

loop_
_cod_related_entry_id
_cod_related_entry_database
_cod_related_entry_code
1 ChemSpider 4407496
